data_2241437
loop_
_publ_author_name
'Bouaoud, Yasmina'
'Setifi, Zouaoui'
'Buvailo, Andrii'
'Potaskalov, Vadim A.'
'Merazig, Hocine'
'D\'en\'es, Georges'

_publ_section_title
;
 Crystal structure of
 poly[diaqua(\m-2-carboxyacetato-\k^3^<i>O</i>,<i>O</i>':<i>O</i>'')(2-carboxyacetato-\k<i>O</i>)di-\m-chlorido-dicobalt(II)]
;
_journal_coeditor_code WM5235
_journal_issue 1
_journal_name_full 'Acta Crystallographica Section E'
_journal_page_first 21
_journal_page_last 24
_journal_paper_doi 10.1107/S2056989015023269
_journal_volume 72
_journal_year 2016
_chemical_formula_iupac '[Co2 (C3 H3 O4)2 Cl2 (H2 O)2]'
_chemical_formula_moiety 'C6 H10 Cl2 Co2 O10'
_chemical_formula_sum 'C6 H10 Cl2 Co2 O10'
_chemical_formula_weight 430.90
_chemical_name_systematic
Poly[diaqua(\m-2-carboxyacetato-\k^3^<i>O</i>,<i>O</i>':<i>O</i>'')(2-carboxyacetato-\k<i>O</i>)di-\m-chlorido-cobalt(II)]
_space_group_IT_number 61
_symmetry_cell_setting orthorhombic
_symmetry_space_group_name_Hall '-P 2ac 2ab'
_symmetry_space_group_name_H-M 'P b c a'
_atom_sites_solution_hydrogens geom
_atom_sites_solution_primary direct
_atom_sites_solution_secondary difmap
_audit_creation_method SHELXL-97
_cell_angle_alpha 90.000
_cell_angle_beta 90.000
_cell_angle_gamma 90.000
_cell_formula_units_Z 4
_cell_length_a 7.568(5)
_cell_length_b 8.879(5)
_cell_length_c 19.168(5)
_cell_measurement_reflns_used 1003
_cell_measurement_temperature 296(2)
_cell_measurement_theta_max 27.58
_cell_measurement_theta_min 3.36
_cell_volume 1288.0(12)
_computing_cell_refinement
;
DENZO/SCALEPACK (Otwinowski & Minor, 1997)
;
_computing_data_collection
;
COLLECT (Nonius, 2000)
;
_computing_data_reduction
;
DENZO/SCALEPACK (Otwinowski & Minor, 1997)
;
_computing_molecular_graphics
;
DIAMOND (Brandenburg, 2010)
;
_computing_publication_material
;
SHELXL97 (Sheldrick, 2008)
;
_computing_structure_refinement
;
SHELXL97 (Sheldrick, 2008)
;
_computing_structure_solution
;
SHELXS97 (Sheldrick, 2008)
;
_diffrn_ambient_temperature 296(2)
_diffrn_detector_area_resol_mean 9
_diffrn_measured_fraction_theta_full 0.992
_diffrn_measured_fraction_theta_max 0.992
_diffrn_measurement_device '95mm CCD camera on \k-goniostat'
_diffrn_measurement_device_type 'Nonius KappaCCD'
_diffrn_measurement_method '\f scans and \w scans with \k offset'
_diffrn_radiation_monochromator 'horizontally mounted graphite crystal'
_diffrn_radiation_source 'fine-focus sealed tube'
_diffrn_radiation_type MoK\a
_diffrn_radiation_wavelength 0.71073
_diffrn_reflns_av_R_equivalents 0.0545
_diffrn_reflns_av_sigmaI/netI 0.0555
_diffrn_reflns_limit_h_max 10
_diffrn_reflns_limit_h_min -10
_diffrn_reflns_limit_k_max 12
_diffrn_reflns_limit_k_min -12
_diffrn_reflns_limit_l_max 26
_diffrn_reflns_limit_l_min -24
_diffrn_reflns_number 6888
_diffrn_reflns_theta_full 30.01
_diffrn_reflns_theta_max 30.01
_diffrn_reflns_theta_min 3.43
_exptl_absorpt_coefficient_mu 3.036
_exptl_absorpt_correction_T_max 0.8198
_exptl_absorpt_correction_T_min 0.6319
_exptl_absorpt_correction_type multi-scan
_exptl_absorpt_process_details
;
(<i>SADABS</i>; Bruker, 2004)
;
_exptl_crystal_colour violet
_exptl_crystal_density_diffrn 2.222
_exptl_crystal_density_method 'not measured'
_exptl_crystal_description block
_exptl_crystal_F_000 856
_exptl_crystal_size_max 0.20
_exptl_crystal_size_mid 0.14
_exptl_crystal_size_min 0.07
_refine_diff_density_max 1.053
_refine_diff_density_min -1.000
_refine_ls_extinction_method none
_refine_ls_goodness_of_fit_ref 1.053
_refine_ls_hydrogen_treatment constr
_refine_ls_matrix_type full
_refine_ls_number_parameters 91
_refine_ls_number_reflns 1875
_refine_ls_number_restraints 0
_refine_ls_restrained_S_all 1.053
_refine_ls_R_factor_all 0.0711
_refine_ls_R_factor_gt 0.0459
_refine_ls_shift/su_max 0.000
_refine_ls_shift/su_mean 0.000
_refine_ls_structure_factor_coef Fsqd
_refine_ls_weighting_details 'calc w=1/[\s^2^(Fo^2^)+(0.0552P)^2^+0.9469P] where P=(Fo^2^+2Fc^2^)/3'
_refine_ls_weighting_scheme calc
_refine_ls_wR_factor_gt 0.1057
_refine_ls_wR_factor_ref 0.1159
_reflns_number_gt 1400
_reflns_number_total 1875
_reflns_threshold_expression I>2sigma(I)
_cod_data_source_file wm5235sup1.cif
_cod_data_source_block I
_cod_depositor_comments
;Adding full bibliography for 2241437.cif.

 Adding full bibliography for 2241437.cif.
;
_cod_database_code 2241437
_cod_database_fobs_code 2241437

loop_
_symmetry_equiv_pos_as_xyz
'x, y, z'
'-x+1/2, -y, z+1/2'
'x+1/2, -y+1/2, -z'
'-x, y+1/2, -z+1/2'
'-x, -y, -z'
'x-1/2, y, -z-1/2'
'-x-1/2, y-1/2, z'
'x, -y-1/2, z-1/2'

loop_
_atom_site_type_symbol
_atom_site_label
_atom_site_fract_x
_atom_site_fract_y
_atom_site_fract_z
_atom_site_U_iso_or_equiv
_atom_site_adp_type
_atom_site_calc_flag
_atom_site_refinement_flags
_atom_site_occupancy
_atom_site_symmetry_multiplicity
Co Co1 0.57087(6) 0.47694(6) 0.58530(2) 0.01449(15) Uani d . 1 1
Cl Cl1 0.71412(10) 0.46924(11) 0.47183(5) 0.0223(2) Uani d . 1 1
C C1 0.4104(4) 0.6347(4) 0.70892(19) 0.0177(7) Uani d . 1 1
C C2 0.4303(4) 0.7853(4) 0.6731(2) 0.0176(7) Uani d . 1 1
H H2A 0.3323 0.7991 0.6411 0.021 Uiso calc R 1 1
H H2B 0.4237 0.8644 0.7079 0.021 Uiso calc R 1 1
C C3 0.6012(4) 0.8016(4) 0.63323(18) 0.0133(7) Uani d . 1 1
O O1 0.6877(3) 0.9227(3) 0.64044(14) 0.0179(5) Uani d . 1 1
O O2 0.5004(3) 0.2544(3) 0.58516(16) 0.0276(6) Uani d . 1 1
H H1O2 0.5966 0.1929 0.5746 0.041 Uiso d R 1 1
H H2O2 0.3970 0.2004 0.5857 0.041 Uiso d R 1 1
O O3 0.4575(3) 0.5133(3) 0.68488(14) 0.0202(6) Uani d . 1 1
O O4 0.3363(4) 0.6465(3) 0.77023(15) 0.0321(7) Uani d . 1 1
H H1O4 0.3361 0.5574 0.7994 0.048 Uiso d R 1 1
O O5 0.6515(3) 0.6967(3) 0.59383(13) 0.0175(5) Uani d . 1 1

loop_
_atom_site_aniso_label
_atom_site_aniso_U_11
_atom_site_aniso_U_22
_atom_site_aniso_U_33
_atom_site_aniso_U_12
_atom_site_aniso_U_13
_atom_site_aniso_U_23
Co1 0.0156(2) 0.0112(2) 0.0167(3) -0.00042(16) -0.00079(17) -0.00210(19)
Cl1 0.0181(4) 0.0284(5) 0.0204(4) 0.0089(3) 0.0002(3) -0.0038(4)
C1 0.0123(13) 0.0175(19) 0.0233(19) -0.0019(12) 0.0039(13) 0.0013(15)
C2 0.0146(13) 0.0125(17) 0.0257(19) 0.0004(12) 0.0054(13) 0.0009(15)
C3 0.0148(13) 0.0099(16) 0.0152(17) 0.0007(11) 0.0005(11) 0.0014(13)
O1 0.0206(11) 0.0110(12) 0.0220(13) -0.0028(9) 0.0063(10) -0.0034(11)
O2 0.0171(11) 0.0177(15) 0.0481(19) -0.0021(10) -0.0059(12) -0.0016(13)
O3 0.0274(13) 0.0133(13) 0.0198(14) -0.0018(10) 0.0038(10) -0.0005(11)
O4 0.0514(17) 0.0192(15) 0.0257(15) 0.0046(13) 0.0211(14) 0.0029(12)
O5 0.0213(11) 0.0116(12) 0.0196(13) -0.0021(9) 0.0052(10) -0.0047(10)

loop_
_atom_type_symbol
_atom_type_description
_atom_type_scat_dispersion_real
_atom_type_scat_dispersion_imag
_atom_type_scat_source
C C 0.0033 0.0016 'International Tables Vol C Tables 4.2.6.8 and 6.1.1.4'
H H 0.0000 0.0000 'International Tables Vol C Tables 4.2.6.8 and 6.1.1.4'
O O 0.0106 0.0060 'International Tables Vol C Tables 4.2.6.8 and 6.1.1.4'
Co Co 0.3494 0.9721 'International Tables Vol C Tables 4.2.6.8 and 6.1.1.4'
Cl Cl 0.1484 0.1585 'International Tables Vol C Tables 4.2.6.8 and 6.1.1.4'

loop_
_geom_angle_atom_site_label_1
_geom_angle_atom_site_label_2
_geom_angle_atom_site_label_3
_geom_angle_site_symmetry_1
_geom_angle_site_symmetry_3
_geom_angle
O2 Co1 O5 . . 174.98(11)
O2 Co1 O3 . . 92.46(11)
O5 Co1 O3 . . 84.46(10)
O2 Co1 O1 . 7_755 90.35(10)
O5 Co1 O1 . 7_755 85.50(10)
O3 Co1 O1 . 7_755 86.33(10)
O2 Co1 Cl1 . . 95.04(9)
O5 Co1 Cl1 . . 88.02(7)
O3 Co1 Cl1 . . 172.49(8)
O1 Co1 Cl1 7_755 . 93.10(8)
O2 Co1 Cl1 . 5_666 87.62(8)
O5 Co1 Cl1 . 5_666 96.38(8)
O3 Co1 Cl1 . 5_666 90.93(8)
O1 Co1 Cl1 7_755 5_666 176.52(8)
Cl1 Co1 Cl1 . 5_666 89.89(4)
Co1 Cl1 Co1 . 5_666 90.11(4)
O3 C1 O4 . . 122.3(4)
O3 C1 C2 . . 125.3(3)
O4 C1 C2 . . 112.4(3)
C3 C2 C1 . . 113.6(3)
C3 C2 H2A . . 108.8
C1 C2 H2A . . 108.8
C3 C2 H2B . . 108.8
C1 C2 H2B . . 108.8
H2A C2 H2B . . 107.7
O5 C3 O1 . . 122.5(3)
O5 C3 C2 . . 119.5(3)
O1 C3 C2 . . 118.0(3)
C3 O1 Co1 . 7_765 124.9(2)
Co1 O2 H1O2 . . 111.3
Co1 O2 H2O2 . . 136.6
H1O2 O2 H2O2 . . 111.2
C1 O3 Co1 . . 126.2(3)
C1 O4 H1O4 . . 117.0
C3 O5 Co1 . . 131.5(2)

loop_
_geom_bond_atom_site_label_1
_geom_bond_atom_site_label_2
_geom_bond_site_symmetry_2
_geom_bond_distance
Co1 O2 . 2.046(3)
Co1 O5 . 2.051(3)
Co1 O3 . 2.118(3)
Co1 O1 7_755 2.165(3)
Co1 Cl1 . 2.4312(12)
Co1 Cl1 5_666 2.4657(16)
Cl1 Co1 5_666 2.4657(16)
C1 O3 . 1.225(5)
C1 O4 . 1.306(4)
C1 C2 . 1.511(5)
C2 C3 . 1.509(4)
C2 H2A . 0.9700
C2 H2B . 0.9700
C3 O5 . 1.258(4)
C3 O1 . 1.267(4)
O1 Co1 7_765 2.165(3)
O2 H1O2 . 0.9325
O2 H2O2 . 0.9180
O4 H1O4 . 0.9698

loop_
_geom_hbond_atom_site_label_D
_geom_hbond_atom_site_label_H
_geom_hbond_atom_site_label_A
_geom_hbond_site_symmetry_A
_geom_hbond_distance_DH
_geom_hbond_distance_HA
_geom_hbond_distance_DA
_geom_hbond_angle_DHA
O2 H1O2 O5 7_755 0.93 1.94 2.689(4) 135.7
O2 H2O2 Cl1 3_456 0.92 2.32 3.135(3) 147.2
O4 H1O4 O1 4_646 0.97 1.67 2.629(4) 169.4

loop_
_geom_torsion_atom_site_label_1
_geom_torsion_atom_site_label_2
_geom_torsion_atom_site_label_3
_geom_torsion_atom_site_label_4
_geom_torsion_site_symmetry_1
_geom_torsion_site_symmetry_4
_geom_torsion
O2 Co1 Cl1 Co1 . 5_666 87.60(8)
O5 Co1 Cl1 Co1 . 5_666 -96.39(8)
O1 Co1 Cl1 Co1 7_755 5_666 178.22(8)
Cl1 Co1 Cl1 Co1 5_666 5_666 0.0
O3 C1 C2 C3 . . -38.3(5)
O4 C1 C2 C3 . . 141.5(3)
C1 C2 C3 O5 . . 46.5(5)
C1 C2 C3 O1 . . -134.3(4)
O5 C3 O1 Co1 . 7_765 2.2(5)
C2 C3 O1 Co1 . 7_765 -176.9(2)
O4 C1 O3 Co1 . . 177.8(2)
C2 C1 O3 Co1 . . -2.5(5)
O2 Co1 O3 C1 . . -158.3(3)
O5 Co1 O3 C1 . . 25.7(3)
O1 Co1 O3 C1 7_755 . 111.5(3)
Cl1 Co1 O3 C1 5_666 . -70.6(3)
O1 C3 O5 Co1 . . 166.5(2)
C2 C3 O5 Co1 . . -14.4(5)
O3 Co1 O5 C3 . . -17.1(3)
O1 Co1 O5 C3 7_755 . -103.9(3)
Cl1 Co1 O5 C3 . . 162.9(3)
Cl1 Co1 O5 C3 5_666 . 73.2(3)
